data_1552944
loop_
_publ_author_name
'Fan, Chun-Lin'
'Zhang, Yu-Bo'
'Chen, Ye'
'Xie, Pei'
'Wang, Guo-Cai'
'Tian, Hai-Yan'
'Li, Yao-Lan'
'Huang, Xiao-Jun'
'Zhang, Xiao-Qi'
'Li, Zhi-Yong'
'Liu, Jun-Shan'
'Ye, Wen-Cai'
'Chen, Wei-Min'

_publ_section_title
;
 Alopecuroides A--E, Matrine-Type Alkaloid Dimers from the Aerial Parts of
 Sophora alopecuroides
;
_journal_name_full 'Journal of Natural Products'
_journal_paper_doi 10.1021/acs.jnatprod.8b01081
_journal_year 2019
_chemical_absolute_configuration ad
_chemical_formula_moiety 'C30 H44 N4 O2'
_chemical_formula_sum 'C30 H45 N4 O2'
_chemical_formula_weight 493.70
_space_group_crystal_system triclinic
_space_group_IT_number 1
_space_group_name_Hall 'P 1'
_space_group_name_H-M_alt 'P 1'
_atom_sites_solution_hydrogens geom
_atom_sites_solution_primary dual
_audit_creation_date 2016-12-12
_audit_creation_method
;
Olex2 1.2
(compiled 2016.11.30 svn.r3356 for OlexSys, GUI svn.r5269)
;
_cell_angle_alpha 89.4830(10)
_cell_angle_beta 87.316(2)
_cell_angle_gamma 77.462(2)
_cell_formula_units_Z 1
_cell_length_a 6.06310(10)
_cell_length_b 9.7279(2)
_cell_length_c 11.3631(2)
_cell_measurement_reflns_used 19035
_cell_measurement_temperature 100.01(10)
_cell_measurement_theta_max 73.5660
_cell_measurement_theta_min 3.8740
_cell_volume 653.51(2)
_computing_molecular_graphics 'Olex2 (Dolomanov et al., 2009)'
_computing_publication_material 'Olex2 (Dolomanov et al., 2009)'
_computing_structure_refinement 'ShelXL (Sheldrick, 2015)'
_computing_structure_solution 'ShelXT (Sheldrick, 2015)'
_diffrn_ambient_temperature 100.01(10)
_diffrn_measured_fraction_theta_full 1.000
_diffrn_measured_fraction_theta_max 0.990
_diffrn_measurement_device_type 'multiwire proportional'
_diffrn_measurement_method 'phi and omega scans'
_diffrn_radiation_monochromator graphite
_diffrn_radiation_type CuK\a
_diffrn_radiation_wavelength 1.54178
_diffrn_reflns_av_R_equivalents 0.0612
_diffrn_reflns_av_unetI/netI 0.0333
_diffrn_reflns_Laue_measured_fraction_full 1.000
_diffrn_reflns_Laue_measured_fraction_max 0.990
_diffrn_reflns_limit_h_max 7
_diffrn_reflns_limit_h_min -7
_diffrn_reflns_limit_k_max 12
_diffrn_reflns_limit_k_min -12
_diffrn_reflns_limit_l_max 14
_diffrn_reflns_limit_l_min -14
_diffrn_reflns_number 25597
_diffrn_reflns_point_group_measured_fraction_full 0.949
_diffrn_reflns_point_group_measured_fraction_max 0.928
_diffrn_reflns_theta_full 67.679
_diffrn_reflns_theta_max 73.708
_diffrn_reflns_theta_min 3.894
_exptl_absorpt_coefficient_mu 0.616
_exptl_absorpt_correction_type none
_exptl_crystal_density_diffrn 1.254
_exptl_crystal_description block
_exptl_crystal_F_000 269
_exptl_crystal_size_max 0.25
_exptl_crystal_size_mid 0.2
_exptl_crystal_size_min 0.15
_refine_diff_density_max 0.346
_refine_diff_density_min -0.264
_refine_diff_density_rms 0.044
_refine_ls_abs_structure_details
;
 Flack x determined using 2193 quotients [(I+)-(I-)]/[(I+)+(I-)]
 (Parsons, Flack and Wagner, Acta Cryst. B69 (2013) 249-259).
;
_refine_ls_abs_structure_Flack 0.16(12)
_refine_ls_extinction_method none
_refine_ls_goodness_of_fit_ref 1.051
_refine_ls_hydrogen_treatment constr
_refine_ls_matrix_type full
_refine_ls_number_parameters 325
_refine_ls_number_reflns 4901
_refine_ls_number_restraints 3
_refine_ls_restrained_S_all 1.050
_refine_ls_R_factor_all 0.0408
_refine_ls_R_factor_gt 0.0403
_refine_ls_shift/su_max 0.000
_refine_ls_shift/su_mean 0.000
_refine_ls_structure_factor_coef Fsqd
_refine_ls_weighting_details 'w=1/[\s^2^(Fo^2^)+(0.0653P)^2^+0.1362P] where P=(Fo^2^+2Fc^2^)/3'
_refine_ls_weighting_scheme calc
_refine_ls_wR_factor_gt 0.1063
_refine_ls_wR_factor_ref 0.1072
_reflns_Friedel_coverage 0.873
_reflns_Friedel_fraction_full 0.898
_reflns_Friedel_fraction_max 0.865
_reflns_number_gt 4818
_reflns_number_total 4901
_reflns_threshold_expression 'I > 2\s(I)'
_cod_data_source_file 1.cif
_cod_data_source_block 1
_cod_database_code 1552944
_shelx_space_group_comment
;
The symmetry employed for this shelxl refinement is uniquely defined
by the following loop, which should always be used as a source of
symmetry information in preference to the above space-group names.
They are only intended as comments.
;
_shelx_estimated_absorpt_t_max 0.913
_shelx_estimated_absorpt_t_min 0.861
_olex2_refinement_description
;
1. Fixed Uiso
 At 1.2 times of:
  All C(H) groups, All C(H,H) groups
2.a Ternary CH refined with riding coordinates:
 C007(H007), C00B(H00C), C00C(H00D), C00D(H00E), C00E(H00F), C00L(H00O),
 C00N(H00R), C00U(H0AA), C00W(H2AA)
2.b Secondary CH2 refined with riding coordinates:
 C008(H00A,H00B), C00H(H00G,H00H), C00I(H00I,H00J), C00J(H00K,H00L), C00K(H00M,
 H00N), C00M(H00P,H00Q), C00O(H00S,H00T), C00P(H00U,H00V), C00Q(H00W,H00X),
 C00R(H00Y,H), C00S(H00Z,HA), C00T(H00,HB), C00V(H1AA,HC), C00X(H3AA,HD),
 C00Y(H4AA,HE), C00Z(H5AA,HF), C010(H01A,H01B)
2.c Aromatic/amide H refined with riding coordinates:
 C009(H009)
;
_shelx_shelxl_version_number 2014/7
_olex2_submission_special_instructions 'No special instructions were received'

loop_
_space_group_symop_operation_xyz
'x, y, z'

loop_
_atom_site_label
_atom_site_type_symbol
_atom_site_fract_x
_atom_site_fract_y
_atom_site_fract_z
_atom_site_U_iso_or_equiv
_atom_site_adp_type
_atom_site_occupancy
_atom_site_site_symmetry_order
_atom_site_calc_flag
_atom_site_refinement_flags_posn
O001 O 0.1829(3) 0.28459(19) 0.99326(16) 0.0310(4) Uani 1 1 d .
N002 N 0.6404(3) 0.53125(19) 0.35762(16) 0.0174(4) Uani 1 1 d .
O003 O 0.0565(4) 0.7815(2) 0.00695(17) 0.0367(5) Uani 1 1 d .
N004 N 0.8050(3) 0.14598(19) 0.61939(17) 0.0175(4) Uani 1 1 d .
N005 N 0.4089(3) 0.3243(2) 0.83872(16) 0.0203(4) Uani 1 1 d .
N006 N 0.2889(4) 0.7687(2) 0.15784(17) 0.0233(5) Uani 1 1 d .
C007 C 0.5916(4) 0.5559(2) 0.14223(19) 0.0202(5) Uani 1 1 d .
H007 H 0.6503 0.5970 0.0716 0.024 Uiso 1 1 calc R
C008 C 0.3374(4) 0.6145(2) 0.1541(2) 0.0230(5) Uani 1 1 d .
H00A H 0.2652 0.5837 0.0878 0.028 Uiso 1 1 calc R
H00B H 0.2763 0.5788 0.2256 0.028 Uiso 1 1 calc R
C009 C 0.8308(4) 0.2187(2) 0.51419(19) 0.0174(5) Uani 1 1 d .
H009 H 0.9768 0.2094 0.4816 0.021 Uiso 1 1 calc R
C00A C 0.2105(4) 0.3524(2) 0.9042(2) 0.0219(5) Uani 1 1 d .
C00B C 0.7046(4) 0.6003(2) 0.24845(19) 0.0192(5) Uani 1 1 d .
H00C H 0.8687 0.5703 0.2346 0.023 Uiso 1 1 calc R
C00C C 0.7120(4) 0.3753(2) 0.34471(19) 0.0179(5) Uani 1 1 d .
H00D H 0.8756 0.3514 0.3270 0.022 Uiso 1 1 calc R
C00D C 0.4034(4) 0.2707(2) 0.62965(19) 0.0174(5) Uani 1 1 d .
H00E H 0.2510 0.2543 0.6454 0.021 Uiso 1 1 calc R
C00E C 0.4400(4) 0.3814(2) 0.71983(19) 0.0183(5) Uani 1 1 d .
H00F H 0.5973 0.3912 0.7096 0.022 Uiso 1 1 calc R
C00F C 0.1394(4) 0.8406(3) 0.0830(2) 0.0243(5) Uani 1 1 d .
C00G C 0.6632(4) 0.3002(2) 0.45679(19) 0.0179(4) Uani 1 1 d .
C00H C 0.5952(4) 0.3248(2) 0.24193(19) 0.0196(5) Uani 1 1 d .
H00G H 0.6456 0.2236 0.2335 0.023 Uiso 1 1 calc R
H00H H 0.4329 0.3458 0.2585 0.023 Uiso 1 1 calc R
C00I C 0.6481(4) 0.3960(2) 0.12761(19) 0.0221(5) Uani 1 1 d .
H00I H 0.5608 0.3697 0.0655 0.027 Uiso 1 1 calc R
H00J H 0.8073 0.3643 0.1050 0.027 Uiso 1 1 calc R
C00J C 0.2867(5) 0.5279(2) 0.7086(2) 0.0243(5) Uani 1 1 d .
H00K H 0.3366 0.5933 0.7597 0.029 Uiso 1 1 calc R
H00L H 0.2975 0.5609 0.6281 0.029 Uiso 1 1 calc R
C00K C 0.7508(4) 0.5755(2) 0.4581(2) 0.0218(5) Uani 1 1 d .
H00M H 0.9135 0.5461 0.4453 0.026 Uiso 1 1 calc R
H00N H 0.7075 0.5292 0.5287 0.026 Uiso 1 1 calc R
C00L C 0.5553(4) 0.0790(2) 0.77695(19) 0.0188(5) Uani 1 1 d .
H00O H 0.4050 0.0585 0.7906 0.023 Uiso 1 1 calc R
C00M C 0.0259(4) 0.4764(3) 0.8694(2) 0.0237(5) Uani 1 1 d .
H00P H 0.0293 0.5553 0.9203 0.028 Uiso 1 1 calc R
H00Q H -0.1194 0.4513 0.8838 0.028 Uiso 1 1 calc R
C00N C 0.5731(4) 0.1304(2) 0.64925(19) 0.0176(5) Uani 1 1 d .
H00R H 0.5381 0.0593 0.5968 0.021 Uiso 1 1 calc R
C00O C 0.9750(4) 0.0139(2) 0.6318(2) 0.0202(5) Uani 1 1 d .
H00S H 1.1243 0.0303 0.6116 0.024 Uiso 1 1 calc R
H00T H 0.9457 -0.0559 0.5777 0.024 Uiso 1 1 calc R
C00P C 0.9691(4) -0.0419(2) 0.7569(2) 0.0236(5) Uani 1 1 d .
H00U H 1.0179 0.0223 0.8098 0.028 Uiso 1 1 calc R
H00V H 1.0733 -0.1326 0.7613 0.028 Uiso 1 1 calc R
C00Q C 0.5762(4) 0.1953(2) 0.86290(19) 0.0201(5) Uani 1 1 d .
H00W H 0.5522 0.1650 0.9431 0.024 Uiso 1 1 calc R
H00X H 0.7272 0.2137 0.8548 0.024 Uiso 1 1 calc R
C00R C 0.0423(4) 0.5240(3) 0.7419(2) 0.0255(5) Uani 1 1 d .
H00Y H -0.0089 0.4593 0.6906 0.031 Uiso 1 1 calc R
H H -0.0536 0.6169 0.7326 0.031 Uiso 1 1 calc R
C00S C 0.7312(4) -0.0575(2) 0.7960(2) 0.0225(5) Uani 1 1 d .
H00Z H 0.7282 -0.0826 0.8787 0.027 Uiso 1 1 calc R
HA H 0.6926 -0.1331 0.7516 0.027 Uiso 1 1 calc R
C00T C 0.4209(4) 0.3157(2) 0.50040(19) 0.0201(5) Uani 1 1 d .
H00 H 0.3478 0.2585 0.4522 0.024 Uiso 1 1 calc R
HB H 0.3420 0.4131 0.4925 0.024 Uiso 1 1 calc R
C00U C 0.6453(4) 0.7624(2) 0.2582(2) 0.0228(5) Uani 1 1 d .
H0AA H 0.7171 0.7984 0.1889 0.027 Uiso 1 1 calc R
C00V C 0.6879(5) 0.7340(3) 0.4764(2) 0.0264(5) Uani 1 1 d .
H1AA H 0.7662 0.7592 0.5427 0.032 Uiso 1 1 calc R
HC H 0.5265 0.7634 0.4941 0.032 Uiso 1 1 calc R
C00W C 0.3909(5) 0.8278(3) 0.2557(2) 0.0251(5) Uani 1 1 d .
H2AA H 0.3177 0.8059 0.3302 0.030 Uiso 1 1 calc R
C00X C 0.7522(5) 0.8089(3) 0.3660(2) 0.0264(5) Uani 1 1 d .
H3AA H 0.9155 0.7878 0.3537 0.032 Uiso 1 1 calc R
HD H 0.7015 0.9099 0.3764 0.032 Uiso 1 1 calc R
C00Y C 0.1199(6) 1.0562(3) 0.2117(3) 0.0375(7) Uani 1 1 d .
H4AA H 0.1034 1.1575 0.2074 0.045 Uiso 1 1 calc R
HE H 0.0116 1.0357 0.2711 0.045 Uiso 1 1 calc R
C00Z C 0.0752(5) 1.0000(3) 0.0938(2) 0.0319(6) Uani 1 1 d .
H5AA H 0.1588 1.0404 0.0328 0.038 Uiso 1 1 calc R
HF H -0.0844 1.0311 0.0797 0.038 Uiso 1 1 calc R
C010 C 0.3548(5) 0.9885(3) 0.2443(3) 0.0345(6) Uani 1 1 d .
H01A H 0.3854 1.0273 0.3186 0.041 Uiso 1 1 calc R
H01B H 0.4616 1.0107 0.1848 0.041 Uiso 1 1 calc R

loop_
_atom_site_aniso_label
_atom_site_aniso_U_11
_atom_site_aniso_U_22
_atom_site_aniso_U_33
_atom_site_aniso_U_23
_atom_site_aniso_U_13
_atom_site_aniso_U_12
O001 0.0271(10) 0.0326(10) 0.0297(9) 0.0044(7) 0.0071(7) -0.0005(8)
N002 0.0186(10) 0.0176(9) 0.0169(8) -0.0038(7) -0.0027(7) -0.0050(7)
O003 0.0463(13) 0.0253(9) 0.0374(10) -0.0013(8) -0.0218(9) -0.0008(9)
N004 0.0139(10) 0.0161(9) 0.0214(9) -0.0019(7) -0.0019(7) -0.0002(7)
N005 0.0205(11) 0.0184(9) 0.0206(9) -0.0033(7) -0.0022(7) -0.0007(8)
N006 0.0245(12) 0.0180(9) 0.0264(10) -0.0044(7) -0.0082(8) -0.0006(8)
C007 0.0217(12) 0.0203(11) 0.0172(10) -0.0020(8) -0.0010(9) -0.0016(9)
C008 0.0238(13) 0.0174(11) 0.0268(11) -0.0050(8) -0.0071(9) -0.0008(9)
C009 0.0136(11) 0.0184(10) 0.0204(10) -0.0050(8) 0.0007(8) -0.0038(8)
C00A 0.0223(13) 0.0211(11) 0.0222(11) -0.0056(8) -0.0010(9) -0.0046(9)
C00B 0.0156(11) 0.0219(11) 0.0205(10) -0.0012(8) -0.0006(8) -0.0049(9)
C00C 0.0128(11) 0.0205(11) 0.0196(10) -0.0037(8) -0.0012(8) -0.0014(9)
C00D 0.0116(11) 0.0186(10) 0.0217(10) -0.0023(8) -0.0009(8) -0.0022(9)
C00E 0.0164(11) 0.0177(10) 0.0205(10) -0.0026(8) 0.0000(8) -0.0029(9)
C00F 0.0234(13) 0.0220(11) 0.0268(12) 0.0016(9) -0.0050(10) -0.0028(10)
C00G 0.0160(11) 0.0185(10) 0.0188(10) -0.0048(8) -0.0009(8) -0.0030(8)
C00H 0.0214(12) 0.0165(10) 0.0202(10) -0.0062(8) -0.0033(9) -0.0020(9)
C00I 0.0239(13) 0.0225(11) 0.0175(10) -0.0056(8) -0.0008(8) 0.0007(9)
C00J 0.0282(14) 0.0161(10) 0.0263(11) -0.0016(8) 0.0007(9) -0.0003(10)
C00K 0.0229(13) 0.0238(11) 0.0206(10) -0.0018(8) -0.0072(9) -0.0076(10)
C00L 0.0172(12) 0.0165(10) 0.0224(11) -0.0025(8) -0.0015(9) -0.0028(9)
C00M 0.0188(13) 0.0234(12) 0.0277(12) -0.0061(9) 0.0003(9) -0.0016(10)
C00N 0.0166(12) 0.0161(10) 0.0197(10) -0.0029(7) -0.0027(8) -0.0022(8)
C00O 0.0169(12) 0.0175(10) 0.0251(11) -0.0047(8) -0.0017(9) -0.0009(9)
C00P 0.0209(13) 0.0194(11) 0.0285(12) 0.0006(9) -0.0039(10) 0.0007(9)
C00Q 0.0209(12) 0.0192(11) 0.0193(10) -0.0025(8) -0.0032(8) -0.0020(9)
C00R 0.0225(13) 0.0224(11) 0.0277(12) -0.0021(9) -0.0015(10) 0.0036(10)
C00S 0.0254(13) 0.0167(11) 0.0246(11) 0.0003(8) -0.0030(9) -0.0022(9)
C00T 0.0174(12) 0.0227(11) 0.0195(10) -0.0024(8) -0.0027(8) -0.0025(9)
C00U 0.0267(13) 0.0217(11) 0.0219(11) 0.0006(8) -0.0034(9) -0.0094(10)
C00V 0.0347(15) 0.0232(12) 0.0240(11) -0.0048(9) -0.0082(10) -0.0105(10)
C00W 0.0283(14) 0.0213(12) 0.0254(11) -0.0060(9) -0.0056(10) -0.0035(10)
C00X 0.0279(14) 0.0247(12) 0.0306(12) -0.0004(10) -0.0087(10) -0.0129(11)
C00Y 0.0504(19) 0.0201(12) 0.0384(15) -0.0029(10) -0.0046(13) 0.0006(12)
C00Z 0.0375(16) 0.0201(12) 0.0357(13) 0.0012(10) -0.0085(11) 0.0003(11)
C010 0.0432(17) 0.0234(13) 0.0368(14) -0.0070(10) -0.0083(12) -0.0053(12)

loop_
_atom_type_symbol
_atom_type_description
_atom_type_scat_dispersion_real
_atom_type_scat_dispersion_imag
_atom_type_scat_source
C C 0.0181 0.0091 'International Tables Vol C Tables 4.2.6.8 and 6.1.1.4'
H H 0.0000 0.0000 'International Tables Vol C Tables 4.2.6.8 and 6.1.1.4'
N N 0.0311 0.0180 'International Tables Vol C Tables 4.2.6.8 and 6.1.1.4'
O O 0.0492 0.0322 'International Tables Vol C Tables 4.2.6.8 and 6.1.1.4'

loop_
_geom_angle_atom_site_label_1
_geom_angle_atom_site_label_2
_geom_angle_atom_site_label_3
_geom_angle
C00B N002 C00C 109.71(16)
C00K N002 C00B 110.18(17)
C00K N002 C00C 108.91(17)
C009 N004 C00N 114.88(17)
C009 N004 C00O 114.10(17)
C00N N004 C00O 112.97(18)
C00A N005 C00E 124.30(19)
C00A N005 C00Q 118.72(19)
C00Q N005 C00E 113.18(17)
C008 N006 C00W 114.39(18)
C00F N006 C008 118.4(2)
C00F N006 C00W 126.76(19)
C008 C007 H007 108.0
C008 C007 C00B 109.67(18)
C008 C007 C00I 111.8(2)
C00B C007 H007 108.0
C00B C007 C00I 111.16(18)
C00I C007 H007 108.0
N006 C008 C007 110.3(2)
N006 C008 H00A 109.6
N006 C008 H00B 109.6
C007 C008 H00A 109.6
C007 C008 H00B 109.6
H00A C008 H00B 108.1
N004 C009 H009 117.2
C00G C009 N004 125.6(2)
C00G C009 H009 117.2
O001 C00A N005 121.5(2)
O001 C00A C00M 119.8(2)
N005 C00A C00M 118.6(2)
N002 C00B C007 111.22(18)
N002 C00B H00C 108.0
N002 C00B C00U 112.35(17)
C007 C00B H00C 108.0
C007 C00B C00U 109.10(18)
C00U C00B H00C 108.0
N002 C00C H00D 108.2
N002 C00C C00G 111.69(17)
N002 C00C C00H 110.32(17)
C00G C00C H00D 108.2
C00G C00C C00H 110.20(19)
C00H C00C H00D 108.2
C00E C00D H00E 107.6
C00N C00D H00E 107.6
C00N C00D C00E 109.47(17)
C00T C00D H00E 107.6
C00T C00D C00E 114.48(18)
C00T C00D C00N 109.75(17)
N005 C00E C00D 107.48(17)
N005 C00E H00F 107.9
N005 C00E C00J 110.06(17)
C00D C00E H00F 107.9
C00J C00E C00D 115.29(19)
C00J C00E H00F 107.9
O003 C00F N006 122.1(2)
O003 C00F C00Z 119.7(2)
N006 C00F C00Z 118.2(2)
C009 C00G C00C 120.9(2)
C009 C00G C00T 120.7(2)
C00T C00G C00C 118.43(19)
C00C C00H H00G 109.4
C00C C00H H00H 109.4
H00G C00H H00H 108.0
C00I C00H C00C 110.97(19)
C00I C00H H00G 109.4
C00I C00H H00H 109.4
C007 C00I H00I 109.5
C007 C00I H00J 109.5
C00H C00I C007 110.52(17)
C00H C00I H00I 109.5
C00H C00I H00J 109.5
H00I C00I H00J 108.1
C00E C00J H00K 109.5
C00E C00J H00L 109.5
H00K C00J H00L 108.1
C00R C00J C00E 110.7(2)
C00R C00J H00K 109.5
C00R C00J H00L 109.5
N002 C00K H00M 109.2
N002 C00K H00N 109.2
N002 C00K C00V 112.13(19)
H00M C00K H00N 107.9
C00V C00K H00M 109.2
C00V C00K H00N 109.2
C00N C00L H00O 107.8
C00Q C00L H00O 107.8
C00Q C00L C00N 110.18(18)
C00Q C00L C00S 112.32(19)
C00S C00L H00O 107.8
C00S C00L C00N 110.65(17)
C00A C00M H00P 108.4
C00A C00M H00Q 108.4
C00A C00M C00R 115.35(19)
H00P C00M H00Q 107.5
C00R C00M H00P 108.4
C00R C00M H00Q 108.4
N004 C00N C00D 110.23(18)
N004 C00N C00L 110.06(18)
N004 C00N H00R 108.4
C00D C00N H00R 108.4
C00L C00N C00D 111.39(17)
C00L C00N H00R 108.4
N004 C00O H00S 109.4
N004 C00O H00T 109.4
N004 C00O C00P 110.96(17)
H00S C00O H00T 108.0
C00P C00O H00S 109.4
C00P C00O H00T 109.4
C00O C00P H00U 109.4
C00O C00P H00V 109.4
C00O C00P C00S 111.1(2)
H00U C00P H00V 108.0
C00S C00P H00U 109.4
C00S C00P H00V 109.4
N005 C00Q C00L 110.04(18)
N005 C00Q H00W 109.7
N005 C00Q H00X 109.7
C00L C00Q H00W 109.7
C00L C00Q H00X 109.7
H00W C00Q H00X 108.2
C00J C00R C00M 109.1(2)
C00J C00R H00Y 109.9
C00J C00R H 109.9
C00M C00R H00Y 109.9
C00M C00R H 109.9
H00Y C00R H 108.3
C00L C00S H00Z 109.3
C00L C00S HA 109.3
C00P C00S C00L 111.47(19)
C00P C00S H00Z 109.3
C00P C00S HA 109.3
H00Z C00S HA 108.0
C00D C00T H00 109.3
C00D C00T HB 109.3
C00G C00T C00D 111.61(19)
C00G C00T H00 109.3
C00G C00T HB 109.3
H00 C00T HB 108.0
C00B C00U H0AA 106.7
C00W C00U C00B 114.1(2)
C00W C00U H0AA 106.7
C00X C00U C00B 109.86(19)
C00X C00U H0AA 106.7
C00X C00U C00W 112.3(2)
C00K C00V H1AA 109.6
C00K C00V HC 109.6
C00K C00V C00X 110.1(2)
H1AA C00V HC 108.2
C00X C00V H1AA 109.6
C00X C00V HC 109.6
N006 C00W C00U 110.67(18)
N006 C00W H2AA 108.6
N006 C00W C010 110.7(2)
C00U C00W H2AA 108.6
C010 C00W C00U 109.6(2)
C010 C00W H2AA 108.6
C00U C00X H3AA 109.5
C00U C00X HD 109.5
C00V C00X C00U 110.8(2)
C00V C00X H3AA 109.5
C00V C00X HD 109.5
H3AA C00X HD 108.1
H4AA C00Y HE 108.3
C00Z C00Y H4AA 109.8
C00Z C00Y HE 109.8
C010 C00Y H4AA 109.8
C010 C00Y HE 109.8
C010 C00Y C00Z 109.2(2)
C00F C00Z H5AA 108.7
C00F C00Z HF 108.7
C00Y C00Z C00F 114.4(2)
C00Y C00Z H5AA 108.7
C00Y C00Z HF 108.7
H5AA C00Z HF 107.6
C00W C010 H01A 109.1
C00W C010 H01B 109.1
C00Y C010 C00W 112.6(3)
C00Y C010 H01A 109.1
C00Y C010 H01B 109.1
H01A C010 H01B 107.8

loop_
_geom_bond_atom_site_label_1
_geom_bond_atom_site_label_2
_geom_bond_distance
O001 C00A 1.227(3)
N002 C00B 1.482(3)
N002 C00C 1.492(3)
N002 C00K 1.463(3)
O003 C00F 1.227(3)
N004 C009 1.403(3)
N004 C00N 1.470(3)
N004 C00O 1.473(3)
N005 C00A 1.361(3)
N005 C00E 1.475(3)
N005 C00Q 1.465(3)
N006 C008 1.465(3)
N006 C00F 1.349(3)
N006 C00W 1.477(3)
C007 H007 0.9800
C007 C008 1.523(3)
C007 C00B 1.526(3)
C007 C00I 1.527(3)
C008 H00A 0.9700
C008 H00B 0.9700
C009 H009 0.9300
C009 C00G 1.337(3)
C00A C00M 1.520(3)
C00B H00C 0.9800
C00B C00U 1.543(3)
C00C H00D 0.9800
C00C C00G 1.512(3)
C00C C00H 1.532(3)
C00D H00E 0.9800
C00D C00E 1.550(3)
C00D C00N 1.542(3)
C00D C00T 1.534(3)
C00E H00F 0.9800
C00E C00J 1.531(3)
C00F C00Z 1.518(3)
C00G C00T 1.505(3)
C00H H00G 0.9700
C00H H00H 0.9700
C00H C00I 1.520(3)
C00I H00I 0.9700
C00I H00J 0.9700
C00J H00K 0.9700
C00J H00L 0.9700
C00J C00R 1.521(4)
C00K H00M 0.9700
C00K H00N 0.9700
C00K C00V 1.520(3)
C00L H00O 0.9800
C00L C00N 1.537(3)
C00L C00Q 1.531(3)
C00L C00S 1.533(3)
C00M H00P 0.9700
C00M H00Q 0.9700
C00M C00R 1.523(3)
C00N H00R 0.9800
C00O H00S 0.9700
C00O H00T 0.9700
C00O C00P 1.519(3)
C00P H00U 0.9700
C00P H00V 0.9700
C00P C00S 1.528(4)
C00Q H00W 0.9700
C00Q H00X 0.9700
C00R H00Y 0.9700
C00R H 0.9700
C00S H00Z 0.9700
C00S HA 0.9700
C00T H00 0.9700
C00T HB 0.9700
C00U H0AA 0.9800
C00U C00W 1.537(4)
C00U C00X 1.529(3)
C00V H1AA 0.9700
C00V HC 0.9700
C00V C00X 1.522(3)
C00W H2AA 0.9800
C00W C010 1.535(3)
C00X H3AA 0.9700
C00X HD 0.9700
C00Y H4AA 0.9700
C00Y HE 0.9700
C00Y C00Z 1.509(4)
C00Y C010 1.496(4)
C00Z H5AA 0.9700
C00Z HF 0.9700
C010 H01A 0.9700
C010 H01B 0.9700
